data_4032876
loop_
_publ_author_name
'Kawashima, Hiroyuki'
'Hiroto, Satoru'
'Shinokubo, Hiroshi'

_publ_section_title
;
 Acid-Mediated Migration of Bromide in an Antiaromatic Porphyrinoid:
 Preparation of Two Regioisomeric Ni(II) Bromonorcorroles.
;
_journal_issue 19
_journal_name_full 'The Journal of organic chemistry'
_journal_page_first 10425
_journal_page_last 10432
_journal_paper_doi 10.1021/acs.joc.7b01899
_journal_volume 82
_journal_year 2017
_chemical_formula_sum 'C36 H29 Br N4 Ni'
_chemical_formula_weight 656.25
_chemical_name_systematic
;
 ?
;
_space_group_crystal_system monoclinic
_space_group_IT_number 14
_space_group_name_Hall '-P 2ybc'
_space_group_name_H-M_alt 'P 1 21/c 1'
_symmetry_space_group_name_Hall '-P 2ybc'
_symmetry_space_group_name_H-M 'P 1 21/c 1'
_atom_sites_solution_hydrogens geom
_audit_creation_method SHELXL-2014
_cell_angle_alpha 90
_cell_angle_beta 98.977(2)
_cell_angle_gamma 90
_cell_formula_units_Z 4
_cell_length_a 12.6966(3)
_cell_length_b 27.8406(7)
_cell_length_c 8.1912(2)
_cell_measurement_reflns_used 10405
_cell_measurement_temperature 93(2)
_cell_measurement_theta_max 31.49
_cell_measurement_theta_min 2.18
_cell_volume 2859.97(12)
_computing_cell_refinement 'CrysAlisPro 1.171.38.41 (Rigaku OD, 2015)'
_computing_data_collection 'CrystalClear (Rigaku Inc., 2008)'
_computing_data_reduction 'CrysAlisPro 1.171.38.41 (Rigaku OD, 2015)'
_computing_structure_refinement 'SHELXL-2014 (Sheldrick, 2014)'
_computing_structure_solution 'SHELXT-2014/7 (Sheldrick, 2014)'
_diffrn_ambient_temperature 93(2)
_diffrn_detector_area_resol_mean 7.111
_diffrn_measured_fraction_theta_full 0.997
_diffrn_measured_fraction_theta_max 0.991
_diffrn_measurement_device_type 'Rigaku Saturn724'
_diffrn_measurement_method \w
_diffrn_radiation_type 'Mo K\a'
_diffrn_radiation_wavelength 0.71075
_diffrn_reflns_av_R_equivalents 0.0306
_diffrn_reflns_av_unetI/netI 0.0214
_diffrn_reflns_Laue_measured_fraction_full 0.997
_diffrn_reflns_Laue_measured_fraction_max 0.991
_diffrn_reflns_limit_h_max 14
_diffrn_reflns_limit_h_min -16
_diffrn_reflns_limit_k_max 36
_diffrn_reflns_limit_k_min -36
_diffrn_reflns_limit_l_max 9
_diffrn_reflns_limit_l_min -10
_diffrn_reflns_number 23533
_diffrn_reflns_point_group_measured_fraction_full 0.997
_diffrn_reflns_point_group_measured_fraction_max 0.991
_diffrn_reflns_theta_full 25.242
_diffrn_reflns_theta_max 27.499
_diffrn_reflns_theta_min 1.463
_exptl_absorpt_coefficient_mu 2.109
_exptl_absorpt_correction_T_max 0.900
_exptl_absorpt_correction_T_min 0.734
_exptl_absorpt_correction_type multi-scan
_exptl_absorpt_process_details 'REQAB (Rigaku, 1998)'
_exptl_crystal_colour green
_exptl_crystal_density_diffrn 1.524
_exptl_crystal_density_method 'not measured'
_exptl_crystal_description block
_exptl_crystal_F_000 1344
_exptl_crystal_size_max 0.290
_exptl_crystal_size_mid 0.120
_exptl_crystal_size_min 0.050
_refine_diff_density_max 1.557
_refine_diff_density_min -0.605
_refine_diff_density_rms 0.154
_refine_ls_extinction_method none
_refine_ls_goodness_of_fit_ref 1.272
_refine_ls_hydrogen_treatment constr
_refine_ls_matrix_type full
_refine_ls_number_parameters 395
_refine_ls_number_reflns 6513
_refine_ls_number_restraints 0
_refine_ls_restrained_S_all 1.272
_refine_ls_R_factor_all 0.0491
_refine_ls_R_factor_gt 0.0445
_refine_ls_shift/su_max 0.002
_refine_ls_shift/su_mean 0.000
_refine_ls_structure_factor_coef Fsqd
_refine_ls_weighting_details 'w=1/[\s^2^(Fo^2^)+(0.0647P)^2^+4.0513P] where P=(Fo^2^+2Fc^2^)/3'
_refine_ls_weighting_scheme calc
_refine_ls_wR_factor_gt 0.1288
_refine_ls_wR_factor_ref 0.1403
_reflns_Friedel_coverage 0.000
_reflns_number_gt 6185
_reflns_number_total 6513
_reflns_threshold_expression 'I > 2\s(I)'
_cod_data_source_file jo7b01899_si_002.cif
_cod_data_source_block v161024-2BrNor_a_compound_2b
_cod_depositor_comments 'Adding full bibliography for 4032875--4032877.cif.'
_cod_database_code 4032876
_shelx_space_group_comment
;
The symmetry employed for this shelxl refinement is uniquely defined
by the following loop, which should always be used as a source of
symmetry information in preference to the above space-group names.
They are only intended as comments.
;
_shelx_estimated_absorpt_t_min 0.580
_shelx_estimated_absorpt_t_max 0.902
_shelxl_version_number 2014-3

loop_
_space_group_symop_operation_xyz
'x, y, z'
'-x, y+1/2, -z+1/2'
'-x, -y, -z'
'x, -y-1/2, z-1/2'

loop_
_atom_site_label
_atom_site_type_symbol
_atom_site_fract_x
_atom_site_fract_y
_atom_site_fract_z
_atom_site_U_iso_or_equiv
_atom_site_adp_type
_atom_site_occupancy
_atom_site_site_symmetry_order
_atom_site_calc_flag
_atom_site_refinement_flags_posn
_atom_site_refinement_flags_adp
_atom_site_refinement_flags_occupancy
_atom_site_disorder_assembly
_atom_site_disorder_group
C1 C 0.4339(2) 0.44645(11) 0.4047(4) 0.0233(6) Uani 1 1 d . . . . .
C2 C 0.3312(2) 0.46162(11) 0.4257(4) 0.0240(6) Uani 1 1 d . . . . .
H29 H 0.2957 0.4894 0.3775 0.029 Uiso 0.0698(16) 1 calc R U P A 2
C3 C 0.2900(2) 0.42912(11) 0.5292(4) 0.0239(6) Uani 1 1 d . . . . .
H19 H 0.2225 0.4307 0.5652 0.029 Uiso 1 1 calc R U . . .
C4 C 0.3691(2) 0.39318(12) 0.5699(4) 0.0244(6) Uani 1 1 d . . . . .
C5 C 0.3714(2) 0.34797(12) 0.6586(4) 0.0246(6) Uani 1 1 d . . . . .
C6 C 0.4522(2) 0.31394(12) 0.6616(4) 0.0238(6) Uani 1 1 d . . . . .
C7 C 0.4656(3) 0.26508(12) 0.7215(4) 0.0261(6) Uani 1 1 d . . . . .
H20 H 0.4182 0.2481 0.7799 0.031 Uiso 1 1 calc R U . . .
C8 C 0.5594(3) 0.24734(12) 0.6790(4) 0.0262(6) Uani 1 1 d . . . . .
H21 H 0.5879 0.2160 0.7012 0.031 Uiso 1 1 calc R U . . .
C9 C 0.6056(2) 0.28534(11) 0.5949(4) 0.0230(6) Uani 1 1 d . . . . .
C10 C 0.6973(2) 0.29578(11) 0.5070(4) 0.0236(6) Uani 1 1 d . . . . .
C11 C 0.7872(3) 0.27437(13) 0.4547(4) 0.0290(7) Uani 1 1 d . . . . .
H30 H 0.8145 0.2432 0.4823 0.035 Uiso 1 1 calc R U . . .
C12 C 0.8283(3) 0.30809(12) 0.3540(4) 0.0278(7) Uani 1 1 d . . . . .
H23 H 0.8893 0.3040 0.3013 0.033 Uiso 1 1 calc R U . . .
C13 C 0.7621(2) 0.34970(12) 0.3452(4) 0.0230(6) Uani 1 1 d . . . . .
C14 C 0.7585(2) 0.39402(11) 0.2525(4) 0.0221(6) Uani 1 1 d . . . . .
C15 C 0.6778(2) 0.42832(11) 0.2494(4) 0.0227(6) Uani 1 1 d . . . . .
C16 C 0.6532(3) 0.47284(12) 0.1611(4) 0.0259(6) Uani 1 1 d . . . . .
H24 H 0.6949 0.4876 0.0885 0.031 Uiso 1 1 calc R U . . .
C17 C 0.5584(3) 0.49016(11) 0.2006(4) 0.0252(6) Uani 1 1 d . . . . .
H31 H 0.5230 0.5189 0.1607 0.030 Uiso 0.9302(16) 1 calc R U P A 1
C18 C 0.5239(2) 0.45669(11) 0.3128(4) 0.0228(6) Uani 1 1 d . . . . .
N1 N 0.4529(2) 0.40580(10) 0.4939(4) 0.0275(6) Uani 1 1 d . . . . .
N2 N 0.5408(2) 0.32340(10) 0.5883(3) 0.0238(5) Uani 1 1 d . . . . .
N3 N 0.6870(2) 0.34033(10) 0.4417(3) 0.0229(5) Uani 1 1 d . . . . .
N4 N 0.5962(2) 0.42181(10) 0.3396(3) 0.0237(5) Uani 1 1 d . . . . .
Ni1 Ni 0.57163(3) 0.37377(2) 0.47199(5) 0.02246(13) Uani 1 1 d . . . . .
C19 C 0.2829(2) 0.33784(11) 0.7542(4) 0.0233(6) Uani 1 1 d . . . . .
C20 C 0.3019(3) 0.34425(12) 0.9262(4) 0.0270(6) Uani 1 1 d . . . . .
C21 C 0.2209(3) 0.33348(13) 1.0170(4) 0.0297(7) Uani 1 1 d . . . . .
H25 H 0.2332 0.3375 1.1336 0.036 Uiso 1 1 calc R U . . .
C22 C 0.1224(3) 0.31694(12) 0.9403(4) 0.0283(7) Uani 1 1 d . . . . .
C23 C 0.1043(3) 0.31170(11) 0.7701(4) 0.0270(6) Uani 1 1 d . . . . .
H26 H 0.0364 0.3011 0.7172 0.032 Uiso 1 1 calc R U . . .
C24 C 0.1836(2) 0.32164(11) 0.6747(4) 0.0242(6) Uani 1 1 d . . . . .
C25 C 0.4063(3) 0.36428(16) 1.0137(5) 0.0382(8) Uani 1 1 d . . . . .
H1 H 0.4048 0.3655 1.1329 0.057 Uiso 1 1 calc R U . . .
H2 H 0.4167 0.3968 0.9729 0.057 Uiso 1 1 calc R U . . .
H3 H 0.4650 0.3436 0.9921 0.057 Uiso 1 1 calc R U . . .
C26 C 0.0374(3) 0.30440(14) 1.0425(5) 0.0363(8) Uani 1 1 d . . . . .
H4 H -0.0250 0.2914 0.9706 0.054 Uiso 1 1 calc R U . . .
H5 H 0.0168 0.3333 1.0979 0.054 Uiso 1 1 calc R U . . .
H6 H 0.0651 0.2803 1.1255 0.054 Uiso 1 1 calc R U . . .
C27 C 0.1619(3) 0.31448(14) 0.4898(4) 0.0322(7) Uani 1 1 d . . . . .
H7 H 0.0884 0.3033 0.4571 0.048 Uiso 1 1 calc R U . . .
H8 H 0.2114 0.2905 0.4579 0.048 Uiso 1 1 calc R U . . .
H9 H 0.1717 0.3450 0.4344 0.048 Uiso 1 1 calc R U . . .
C28 C 0.8436(2) 0.40375(11) 0.1498(4) 0.0225(6) Uani 1 1 d . . . . .
C29 C 0.9407(3) 0.42372(11) 0.2239(4) 0.0246(6) Uani 1 1 d . . . . .
C30 C 1.0166(3) 0.43531(12) 0.1261(4) 0.0274(7) Uani 1 1 d . . . . .
H27 H 1.0824 0.4488 0.1767 0.033 Uiso 1 1 calc R U . . .
C31 C 0.9995(3) 0.42779(11) -0.0442(4) 0.0261(6) Uani 1 1 d . . . . .
C32 C 0.9042(3) 0.40644(12) -0.1142(4) 0.0267(6) Uani 1 1 d . . . . .
H28 H 0.8924 0.3999 -0.2294 0.032 Uiso 1 1 calc R U . . .
C33 C 0.8254(2) 0.39437(12) -0.0209(4) 0.0241(6) Uani 1 1 d . . . . .
C34 C 0.9625(3) 0.43287(15) 0.4076(4) 0.0338(8) Uani 1 1 d . . . . .
H10 H 1.0278 0.4519 0.4345 0.051 Uiso 1 1 calc R U . . .
H11 H 0.9714 0.4022 0.4665 0.051 Uiso 1 1 calc R U . . .
H12 H 0.9026 0.4505 0.4410 0.051 Uiso 1 1 calc R U . . .
C35 C 1.0830(3) 0.44148(13) -0.1476(5) 0.0335(7) Uani 1 1 d . . . . .
H13 H 1.1047 0.4129 -0.2038 0.050 Uiso 1 1 calc R U . . .
H14 H 1.1450 0.4550 -0.0762 0.050 Uiso 1 1 calc R U . . .
H15 H 1.0536 0.4654 -0.2299 0.050 Uiso 1 1 calc R U . . .
C36 C 0.7231(3) 0.37095(14) -0.1018(4) 0.0314(7) Uani 1 1 d . . . . .
H16 H 0.6660 0.3949 -0.1183 0.047 Uiso 1 1 calc R U . . .
H17 H 0.7038 0.3451 -0.0307 0.047 Uiso 1 1 calc R U . . .
H18 H 0.7332 0.3576 -0.2089 0.047 Uiso 1 1 calc R U . . .
Br1 Br 0.26085(3) 0.51500(2) 0.32091(4) 0.02616(13) Uani 0.9302(16) 1 d . . P A 1
Br2 Br 0.4886(6) 0.5468(2) 0.1764(9) 0.053(2) Uani 0.0698(16) 1 d . . P A 2

loop_
_atom_site_aniso_label
_atom_site_aniso_U_11
_atom_site_aniso_U_22
_atom_site_aniso_U_33
_atom_site_aniso_U_23
_atom_site_aniso_U_13
_atom_site_aniso_U_12
C1 0.0214(14) 0.0258(15) 0.0240(14) -0.0010(12) 0.0077(12) 0.0010(11)
C2 0.0204(14) 0.0245(14) 0.0268(15) -0.0002(12) 0.0031(12) 0.0013(11)
C3 0.0196(14) 0.0293(15) 0.0237(14) -0.0029(12) 0.0064(11) -0.0002(12)
C4 0.0197(14) 0.0297(16) 0.0253(14) -0.0007(12) 0.0086(12) 0.0000(12)
C5 0.0207(14) 0.0335(16) 0.0204(13) -0.0009(12) 0.0060(11) -0.0014(12)
C6 0.0204(14) 0.0297(15) 0.0224(14) 0.0028(12) 0.0065(11) -0.0018(12)
C7 0.0228(14) 0.0317(16) 0.0243(14) 0.0034(12) 0.0048(12) -0.0020(12)
C8 0.0226(14) 0.0298(16) 0.0261(15) 0.0043(12) 0.0040(12) 0.0010(12)
C9 0.0187(14) 0.0260(14) 0.0243(14) 0.0021(11) 0.0038(11) 0.0009(11)
C10 0.0197(14) 0.0281(15) 0.0231(14) 0.0007(12) 0.0036(11) -0.0001(11)
C11 0.0217(15) 0.0333(17) 0.0328(16) 0.0018(14) 0.0067(13) 0.0042(13)
C12 0.0198(14) 0.0329(17) 0.0316(16) -0.0003(13) 0.0068(12) 0.0030(12)
C13 0.0182(13) 0.0307(16) 0.0209(13) -0.0019(12) 0.0051(11) -0.0015(11)
C14 0.0181(13) 0.0290(15) 0.0196(13) -0.0043(11) 0.0044(11) -0.0051(11)
C15 0.0189(13) 0.0284(15) 0.0210(13) -0.0018(11) 0.0042(11) -0.0034(11)
C16 0.0261(15) 0.0269(15) 0.0259(15) -0.0015(12) 0.0077(12) -0.0055(12)
C17 0.0242(15) 0.0249(15) 0.0272(15) -0.0006(12) 0.0058(12) -0.0022(12)
C18 0.0214(14) 0.0254(14) 0.0219(14) -0.0020(11) 0.0042(11) -0.0005(11)
N1 0.0236(13) 0.0317(14) 0.0296(14) 0.0056(11) 0.0121(11) 0.0042(11)
N2 0.0194(12) 0.0293(13) 0.0241(12) 0.0024(10) 0.0075(10) 0.0008(10)
N3 0.0188(12) 0.0280(13) 0.0229(12) 0.0006(10) 0.0064(10) -0.0001(10)
N4 0.0211(12) 0.0270(13) 0.0249(13) 0.0020(10) 0.0094(10) 0.0016(10)
Ni1 0.0184(2) 0.0267(2) 0.0241(2) 0.00375(15) 0.00898(15) 0.00242(14)
C19 0.0215(14) 0.0263(14) 0.0241(14) 0.0010(12) 0.0099(12) 0.0009(11)
C20 0.0237(15) 0.0331(16) 0.0250(15) 0.0004(13) 0.0064(12) -0.0004(12)
C21 0.0326(17) 0.0352(17) 0.0238(15) 0.0014(13) 0.0124(13) 0.0017(14)
C22 0.0312(16) 0.0227(15) 0.0355(17) 0.0041(13) 0.0190(14) 0.0031(12)
C23 0.0231(15) 0.0231(14) 0.0366(17) -0.0023(12) 0.0100(13) -0.0015(12)
C24 0.0220(14) 0.0233(14) 0.0285(15) -0.0007(12) 0.0077(12) 0.0009(11)
C25 0.0307(18) 0.056(2) 0.0271(17) -0.0043(16) 0.0015(14) -0.0066(16)
C26 0.0369(19) 0.0331(18) 0.045(2) 0.0043(15) 0.0248(16) -0.0012(15)
C27 0.0292(17) 0.0375(18) 0.0302(17) -0.0051(14) 0.0057(14) -0.0073(14)
C28 0.0184(13) 0.0258(14) 0.0243(14) -0.0009(11) 0.0062(11) -0.0012(11)
C29 0.0229(15) 0.0258(15) 0.0263(15) -0.0055(12) 0.0073(12) -0.0026(12)
C30 0.0208(14) 0.0272(15) 0.0361(17) -0.0045(13) 0.0100(13) -0.0050(12)
C31 0.0260(15) 0.0231(14) 0.0325(16) 0.0033(12) 0.0146(13) 0.0037(12)
C32 0.0263(15) 0.0322(16) 0.0232(15) 0.0030(12) 0.0090(12) 0.0036(13)
C33 0.0192(14) 0.0287(15) 0.0247(15) -0.0003(12) 0.0042(12) 0.0006(11)
C34 0.0254(16) 0.047(2) 0.0295(17) -0.0116(15) 0.0054(13) -0.0083(15)
C35 0.0322(18) 0.0323(17) 0.0404(19) 0.0043(15) 0.0193(15) -0.0002(14)
C36 0.0268(16) 0.044(2) 0.0228(15) -0.0072(13) 0.0033(13) -0.0072(14)
Br1 0.02202(19) 0.02415(19) 0.0324(2) 0.00042(12) 0.00453(13) 0.00254(12)
Br2 0.073(5) 0.035(3) 0.051(4) 0.002(3) 0.004(3) 0.002(3)

loop_
_atom_type_symbol
_atom_type_description
_atom_type_scat_dispersion_real
_atom_type_scat_dispersion_imag
_atom_type_scat_source
C C 0.0033 0.0016 'International Tables Vol C Tables 4.2.6.8 and 6.1.1.4'
H H 0.0000 0.0000 'International Tables Vol C Tables 4.2.6.8 and 6.1.1.4'
N N 0.0061 0.0033 'International Tables Vol C Tables 4.2.6.8 and 6.1.1.4'
Ni Ni 0.3393 1.1124 'International Tables Vol C Tables 4.2.6.8 and 6.1.1.4'
Br Br -0.2901 2.4595 'International Tables Vol C Tables 4.2.6.8 and 6.1.1.4'

loop_
_geom_angle_atom_site_label_1
_geom_angle_atom_site_label_2
_geom_angle_atom_site_label_3
_geom_angle
N1 C1 C2 106.1(3)
N1 C1 C18 110.3(3)
C2 C1 C18 143.4(3)
C3 C2 C1 108.8(3)
C3 C2 Br1 126.6(2)
C1 C2 Br1 124.5(2)
C3 C2 H29 125.6
C1 C2 H29 125.6
C2 C3 C4 106.4(3)
C2 C3 H19 126.8
C4 C3 H19 126.8
N1 C4 C3 106.6(3)
N1 C4 C5 119.8(3)
C3 C4 C5 133.4(3)
C6 C5 C4 123.7(3)
C6 C5 C19 118.3(3)
C4 C5 C19 117.9(3)
N2 C6 C5 120.7(3)
N2 C6 C7 105.5(3)
C5 C6 C7 133.8(3)
C8 C7 C6 108.1(3)
C8 C7 H20 126.0
C6 C7 H20 126.0
C7 C8 C9 106.8(3)
C7 C8 H21 126.6
C9 C8 H21 126.6
N2 C9 C8 107.9(3)
N2 C9 C10 110.4(3)
C8 C9 C10 141.6(3)
N3 C10 C11 107.5(3)
N3 C10 C9 109.6(3)
C11 C10 C9 142.5(3)
C12 C11 C10 106.8(3)
C12 C11 H30 126.6
C10 C11 H30 126.6
C11 C12 C13 107.6(3)
C11 C12 H23 126.2
C13 C12 H23 126.2
N3 C13 C12 106.1(3)
N3 C13 C14 120.2(3)
C12 C13 C14 133.6(3)
C15 C14 C13 123.8(3)
C15 C14 C28 117.3(3)
C13 C14 C28 118.9(3)
N4 C15 C14 120.8(3)
N4 C15 C16 105.0(3)
C14 C15 C16 134.1(3)
C17 C16 C15 108.1(3)
C17 C16 H24 125.9
C15 C16 H24 125.9
C16 C17 C18 106.8(3)
C16 C17 Br2 135.3(4)
C18 C17 Br2 116.6(4)
C16 C17 H31 126.6
C18 C17 H31 126.6
N4 C18 C17 108.1(3)
N4 C18 C1 109.9(3)
C17 C18 C1 142.0(3)
C1 N1 C4 112.2(3)
C1 N1 Ni1 116.6(2)
C4 N1 Ni1 130.6(2)
C9 N2 C6 111.7(3)
C9 N2 Ni1 117.5(2)
C6 N2 Ni1 130.4(2)
C10 N3 C13 112.0(3)
C10 N3 Ni1 117.1(2)
C13 N3 Ni1 130.4(2)
C18 N4 C15 111.9(3)
C18 N4 Ni1 117.8(2)
C15 N4 Ni1 130.2(2)
N2 Ni1 N4 174.95(12)
N2 Ni1 N1 94.59(13)
N4 Ni1 N1 85.24(12)
N2 Ni1 N3 85.25(12)
N4 Ni1 N3 94.68(12)
N1 Ni1 N3 177.28(13)
C24 C19 C20 120.5(3)
C24 C19 C5 120.9(3)
C20 C19 C5 118.5(3)
C21 C20 C19 118.9(3)
C21 C20 C25 119.5(3)
C19 C20 C25 121.6(3)
C22 C21 C20 121.2(3)
C22 C21 H25 119.4
C20 C21 H25 119.4
C23 C22 C21 119.2(3)
C23 C22 C26 121.0(3)
C21 C22 C26 119.9(3)
C22 C23 C24 121.5(3)
C22 C23 H26 119.3
C24 C23 H26 119.3
C23 C24 C19 118.7(3)
C23 C24 C27 120.1(3)
C19 C24 C27 121.2(3)
C20 C25 H1 109.5
C20 C25 H2 109.5
H1 C25 H2 109.5
C20 C25 H3 109.5
H1 C25 H3 109.5
H2 C25 H3 109.5
C22 C26 H4 109.5
C22 C26 H5 109.5
H4 C26 H5 109.5
C22 C26 H6 109.5
H4 C26 H6 109.5
H5 C26 H6 109.5
C24 C27 H7 109.5
C24 C27 H8 109.5
H7 C27 H8 109.5
C24 C27 H9 109.5
H7 C27 H9 109.5
H8 C27 H9 109.5
C29 C28 C33 120.1(3)
C29 C28 C14 119.5(3)
C33 C28 C14 120.4(3)
C30 C29 C28 119.1(3)
C30 C29 C34 120.1(3)
C28 C29 C34 120.7(3)
C29 C30 C31 122.1(3)
C29 C30 H27 119.0
C31 C30 H27 119.0
C32 C31 C30 117.8(3)
C32 C31 C35 121.4(3)
C30 C31 C35 120.8(3)
C31 C32 C33 122.1(3)
C31 C32 H28 118.9
C33 C32 H28 118.9
C32 C33 C28 118.8(3)
C32 C33 C36 120.4(3)
C28 C33 C36 120.9(3)
C29 C34 H10 109.5
C29 C34 H11 109.5
H10 C34 H11 109.5
C29 C34 H12 109.5
H10 C34 H12 109.5
H11 C34 H12 109.5
C31 C35 H13 109.5
C31 C35 H14 109.5
H13 C35 H14 109.5
C31 C35 H15 109.5
H13 C35 H15 109.5
H14 C35 H15 109.5
C33 C36 H16 109.5
C33 C36 H17 109.5
H16 C36 H17 109.5
C33 C36 H18 109.5
H16 C36 H18 109.5
H17 C36 H18 109.5

loop_
_geom_bond_atom_site_label_1
_geom_bond_atom_site_label_2
_geom_bond_distance
C1 N1 1.349(4)
C1 C2 1.407(4)
C1 C18 1.491(4)
C2 C3 1.396(5)
C2 Br1 1.872(3)
C2 H29 0.9500
C3 C4 1.420(4)
C3 H19 0.9500
C4 N1 1.360(4)
C4 C5 1.451(5)
C5 C6 1.395(5)
C5 C19 1.492(4)
C6 N2 1.379(4)
C6 C7 1.447(5)
C7 C8 1.383(5)
C7 H20 0.9500
C8 C9 1.437(4)
C8 H21 0.9500
C9 N2 1.338(4)
C9 C10 1.490(4)
C10 N3 1.349(4)
C10 C11 1.412(5)
C11 C12 1.403(5)
C11 H30 0.9500
C12 C13 1.426(5)
C12 H23 0.9500
C13 N3 1.356(4)
C13 C14 1.446(5)
C14 C15 1.398(4)
C14 C28 1.494(4)
C15 N4 1.376(4)
C15 C16 1.444(4)
C16 C17 1.381(5)
C16 H24 0.9500
C17 C18 1.425(4)
C17 Br2 1.804(7)
C17 H31 0.9500
C18 N4 1.331(4)
N1 Ni1 1.784(3)
N2 Ni1 1.773(3)
N3 Ni1 1.785(3)
N4 Ni1 1.780(3)
C19 C24 1.401(4)
C19 C20 1.404(4)
C20 C21 1.393(5)
C20 C25 1.511(5)
C21 C22 1.387(5)
C21 H25 0.9500
C22 C23 1.384(5)
C22 C26 1.507(5)
C23 C24 1.394(5)
C23 H26 0.9500
C24 C27 1.510(5)
C25 H1 0.9800
C25 H2 0.9800
C25 H3 0.9800
C26 H4 0.9800
C26 H5 0.9800
C26 H6 0.9800
C27 H7 0.9800
C27 H8 0.9800
C27 H9 0.9800
C28 C29 1.402(4)
C28 C33 1.405(4)
C29 C30 1.384(5)
C29 C34 1.508(4)
C30 C31 1.394(5)
C30 H27 0.9500
C31 C32 1.390(5)
C31 C35 1.505(5)
C32 C33 1.391(5)
C32 H28 0.9500
C33 C36 1.511(4)
C34 H10 0.9800
C34 H11 0.9800
C34 H12 0.9800
C35 H13 0.9800
C35 H14 0.9800
C35 H15 0.9800
C36 H16 0.9800
C36 H17 0.9800
C36 H18 0.9800

loop_
_geom_torsion_atom_site_label_1
_geom_torsion_atom_site_label_2
_geom_torsion_atom_site_label_3
_geom_torsion_atom_site_label_4
_geom_torsion
N1 C1 C2 C3 0.0(4)
C18 C1 C2 C3 173.9(4)
N1 C1 C2 Br1 -177.0(2)
C18 C1 C2 Br1 -3.1(6)
C1 C2 C3 C4 -0.7(4)
Br1 C2 C3 C4 176.2(2)
C2 C3 C4 N1 1.2(4)
C2 C3 C4 C5 -173.4(3)
N1 C4 C5 C6 -5.0(5)
C3 C4 C5 C6 169.0(3)
N1 C4 C5 C19 174.0(3)
C3 C4 C5 C19 -12.0(5)
C4 C5 C6 N2 5.0(5)
C19 C5 C6 N2 -173.9(3)
C4 C5 C6 C7 -170.9(3)
C19 C5 C6 C7 10.1(5)
N2 C6 C7 C8 -1.2(4)
C5 C6 C7 C8 175.2(3)
C6 C7 C8 C9 0.9(4)
C7 C8 C9 N2 -0.3(4)
C7 C8 C9 C10 -176.5(4)
N2 C9 C10 N3 -1.8(4)
C8 C9 C10 N3 174.3(4)
N2 C9 C10 C11 -174.0(4)
C8 C9 C10 C11 2.1(8)
N3 C10 C11 C12 -0.7(4)
C9 C10 C11 C12 171.6(4)
C10 C11 C12 C13 -0.5(4)
C11 C12 C13 N3 1.5(4)
C11 C12 C13 C14 -174.4(3)
N3 C13 C14 C15 -2.8(5)
C12 C13 C14 C15 172.5(3)
N3 C13 C14 C28 178.9(3)
C12 C13 C14 C28 -5.8(5)
C13 C14 C15 N4 1.2(5)
C28 C14 C15 N4 179.5(3)
C13 C14 C15 C16 -175.6(3)
C28 C14 C15 C16 2.8(5)
N4 C15 C16 C17 -0.8(3)
C14 C15 C16 C17 176.3(3)
C15 C16 C17 C18 -0.1(4)
C15 C16 C17 Br2 165.7(4)
C16 C17 C18 N4 1.0(4)
Br2 C17 C18 N4 -167.9(3)
C16 C17 C18 C1 -176.0(4)
Br2 C17 C18 C1 15.2(6)
N1 C1 C18 N4 2.3(4)
C2 C1 C18 N4 -171.4(4)
N1 C1 C18 C17 179.3(4)
C2 C1 C18 C17 5.5(8)
C2 C1 N1 C4 0.8(4)
C18 C1 N1 C4 -175.3(3)
C2 C1 N1 Ni1 172.7(2)
C18 C1 N1 Ni1 -3.4(3)
C3 C4 N1 C1 -1.2(4)
C5 C4 N1 C1 174.2(3)
C3 C4 N1 Ni1 -171.7(2)
C5 C4 N1 Ni1 3.7(5)
C8 C9 N2 C6 -0.5(4)
C10 C9 N2 C6 177.0(3)
C8 C9 N2 Ni1 -173.7(2)
C10 C9 N2 Ni1 3.7(3)
C5 C6 N2 C9 -175.9(3)
C7 C6 N2 C9 1.0(4)
C5 C6 N2 Ni1 -3.8(5)
C7 C6 N2 Ni1 173.2(2)
C11 C10 N3 C13 1.7(4)
C9 C10 N3 C13 -173.3(3)
C11 C10 N3 Ni1 174.2(2)
C9 C10 N3 Ni1 -0.8(3)
C12 C13 N3 C10 -2.0(3)
C14 C13 N3 C10 174.5(3)
C12 C13 N3 Ni1 -173.2(2)
C14 C13 N3 Ni1 3.3(4)
C17 C18 N4 C15 -1.6(4)
C1 C18 N4 C15 176.4(3)
C17 C18 N4 Ni1 -178.4(2)
C1 C18 N4 Ni1 -0.3(3)
C14 C15 N4 C18 -176.1(3)
C16 C15 N4 C18 1.5(3)
C14 C15 N4 Ni1 0.2(4)
C16 C15 N4 Ni1 177.8(2)
C9 N2 Ni1 N1 173.8(2)
C6 N2 Ni1 N1 2.0(3)
C9 N2 Ni1 N3 -3.5(2)
C6 N2 Ni1 N3 -175.2(3)
C18 N4 Ni1 N1 -1.2(2)
C15 N4 Ni1 N1 -177.3(3)
C18 N4 Ni1 N3 176.0(2)
C15 N4 Ni1 N3 0.0(3)
C1 N1 Ni1 N2 -172.2(3)
C4 N1 Ni1 N2 -2.1(3)
C1 N1 Ni1 N4 2.7(3)
C4 N1 Ni1 N4 172.9(3)
C10 N3 Ni1 N2 2.3(2)
C13 N3 Ni1 N2 173.2(3)
C10 N3 Ni1 N4 -172.6(2)
C13 N3 Ni1 N4 -1.8(3)
C6 C5 C19 C24 -101.7(4)
C4 C5 C19 C24 79.3(4)
C6 C5 C19 C20 77.4(4)
C4 C5 C19 C20 -101.6(4)
C24 C19 C20 C21 1.0(5)
C5 C19 C20 C21 -178.1(3)
C24 C19 C20 C25 -176.6(3)
C5 C19 C20 C25 4.3(5)
C19 C20 C21 C22 -0.4(5)
C25 C20 C21 C22 177.3(3)
C20 C21 C22 C23 -0.9(5)
C20 C21 C22 C26 178.4(3)
C21 C22 C23 C24 1.5(5)
C26 C22 C23 C24 -177.8(3)
C22 C23 C24 C19 -0.8(5)
C22 C23 C24 C27 178.6(3)
C20 C19 C24 C23 -0.5(5)
C5 C19 C24 C23 178.6(3)
C20 C19 C24 C27 -179.9(3)
C5 C19 C24 C27 -0.8(5)
C15 C14 C28 C29 97.7(3)
C13 C14 C28 C29 -83.9(4)
C15 C14 C28 C33 -80.3(4)
C13 C14 C28 C33 98.1(4)
C33 C28 C29 C30 1.9(5)
C14 C28 C29 C30 -176.1(3)
C33 C28 C29 C34 -178.5(3)
C14 C28 C29 C34 3.5(5)
C28 C29 C30 C31 0.1(5)
C34 C29 C30 C31 -179.5(3)
C29 C30 C31 C32 -2.2(5)
C29 C30 C31 C35 179.0(3)
C30 C31 C32 C33 2.5(5)
C35 C31 C32 C33 -178.8(3)
C31 C32 C33 C28 -0.5(5)
C31 C32 C33 C36 -179.7(3)
C29 C28 C33 C32 -1.7(5)
C14 C28 C33 C32 176.4(3)
C29 C28 C33 C36 177.4(3)
C14 C28 C33 C36 -4.5(5)
